data_4344091
loop_
_publ_author_name
'Bezpalko, Mark W.'
'Foxman, Bruce M.'
'Thomas, Christine M.'

_publ_section_title
;
 Use of a Bidentate Ligand Featuring an N-Heterocyclic Phosphenium Cation
 (NHP(+)) to Systematically Explore the Bonding of NHP(+) Ligands with
 Nickel.
;
_journal_issue 17
_journal_name_full 'Inorganic chemistry'
_journal_page_first 8717
_journal_page_last 8726
_journal_paper_doi 10.1021/acs.inorgchem.5b01363
_journal_volume 54
_journal_year 2015
_chemical_formula_moiety 'C29 H29 Cl1 N2 P2'
_chemical_formula_sum 'C29 H29 Cl N2 P2'
_chemical_formula_weight 502.96
_space_group_IT_number 2
_symmetry_cell_setting triclinic
_symmetry_space_group_name_Hall '-P 1'
_symmetry_space_group_name_H-M 'P -1'
_atom_sites_solution_hydrogens difmap
_atom_sites_solution_primary other
_audit_creation_date 2015-02-06
_audit_creation_method CRYSTALS_ver_14.61
_cell_angle_alpha 74.482(3)
_cell_angle_beta 82.535(4)
_cell_angle_gamma 76.797(3)
_cell_formula_units_Z 2
_cell_length_a 8.4661(7)
_cell_length_b 9.6118(7)
_cell_length_c 17.5158(14)
_cell_measurement_reflns_used 9888
_cell_measurement_temperature 120
_cell_measurement_theta_max 30
_cell_measurement_theta_min 3
_cell_volume 1333.48(18)
_computing_cell_refinement 'Apex2 (Bruker AXS, 2006)'
_computing_data_collection 'Apex2 (Bruker AXS, 2006)'
_computing_data_reduction 'Apex2 (Bruker AXS, 2006)'
_computing_molecular_graphics 'CAMERON (Watkin et al., 1996)'
_computing_publication_material 'CRYSTALS (Betteridge et al., 2003)'
_computing_structure_refinement 'CRYSTALS (Betteridge et al., 2003)'
_computing_structure_solution 'Superflip (Palatinus & Chapuis, 2007)'
_diffrn_ambient_temperature 120
_diffrn_measured_fraction_theta_full 1.000
_diffrn_measured_fraction_theta_max 0.994
_diffrn_measurement_device Area
_diffrn_measurement_device_type 'Bruker Kappa Apex2'
_diffrn_measurement_method '\f & \w scans'
_diffrn_radiation_monochromator graphite
_diffrn_radiation_type 'Mo K\a'
_diffrn_radiation_wavelength 0.71073
_diffrn_reflns_av_R_equivalents 0.024
_diffrn_reflns_limit_h_max 11
_diffrn_reflns_limit_h_min -11
_diffrn_reflns_limit_k_max 13
_diffrn_reflns_limit_k_min -13
_diffrn_reflns_limit_l_max 24
_diffrn_reflns_limit_l_min -24
_diffrn_reflns_number 38613
_diffrn_reflns_theta_full 29.524
_diffrn_reflns_theta_max 30.126
_diffrn_reflns_theta_min 1.210
_diffrn_standards_number 0
_exptl_absorpt_coefficient_mu 0.283
_exptl_absorpt_correction_T_max 0.92
_exptl_absorpt_correction_T_min 0.90
_exptl_absorpt_correction_type numerical
_exptl_absorpt_process_details
; 
 Analytical Absorption (De Meulenaer & Tompa, 1965) 
;
_exptl_crystal_colour colorless
_exptl_crystal_density_diffrn 1.253
_exptl_crystal_density_method 'not measured'
_exptl_crystal_description prism
_exptl_crystal_F_000 528
_exptl_crystal_size_max 0.470
_exptl_crystal_size_mid 0.390
_exptl_crystal_size_min 0.300
_refine_diff_density_max 0.49
_refine_diff_density_min -0.23
_refine_ls_extinction_method None
_refine_ls_goodness_of_fit_ref 1.0000
_refine_ls_hydrogen_treatment constr
_refine_ls_matrix_type full
_refine_ls_number_parameters 307
_refine_ls_number_reflns 7806
_refine_ls_number_restraints 0
_refine_ls_R_factor_all 0.0337
_refine_ls_R_factor_gt 0.0322
_refine_ls_shift/su_max 0.0015505
_refine_ls_shift/su_mean 0.0000722
_refine_ls_structure_factor_coef Fsqd
_refine_ls_weighting_details
;
 Method= Modified Sheldrick 
 w=1/[\s^2^(F^2^) + ( 0.05P)^2^ + 0.51P] 
 ,where P=(max(Fo^2^,0) + 2Fc^2^)/3 
;
_refine_ls_weighting_scheme calc
_refine_ls_wR_factor_all 0.0904
_refine_ls_wR_factor_gt 0.0860
_refine_ls_wR_factor_ref 0.0904
_reflns_limit_h_max 11
_reflns_limit_h_min -11
_reflns_limit_k_max 13
_reflns_limit_k_min -12
_reflns_limit_l_max 24
_reflns_limit_l_min 0
_reflns_number_gt 7482
_reflns_number_total 7806
_reflns_threshold_expression I>2.0\s(I)
_oxford_diffrn_Wilson_B_factor 0.00
_oxford_diffrn_Wilson_scale 0.00
_oxford_refine_ls_r_factor_ref 0.0337
_oxford_refine_ls_scale 0.17524(7)
_oxford_reflns_number_all 7806
_oxford_reflns_threshold_expression_ref I>-10.0\s(I)
_oxford_structure_analysis_title 'mwb4_11_0m in P-1'
_cod_data_source_file ic5b01363_si_002.cif
_cod_data_source_block 1
_cod_depositor_comments
;
The following automatic conversions were performed:

'_atom_sites_solution_primary' value 'Other' changed to 'other'
according to
/usr/data/users/saulius/crontab/automatic-downloads/rss-feeds/ACS/lib/dictionaries/cif_core.dic
dictionary named 'cif_core.dic' version 2.4.2 from 2011-04-26.

Automatic conversion script
Id: cif_fix_values 3271 2015-04-21 07:52:19Z andrius 

 Adding full bibliography for 4344091--4344096.cif.
;
_cod_original_cell_volume 1333.48(11)
_cod_original_sg_symbol_Hall '-P 1 '
_cod_original_sg_symbol_H-M 'P -1 '
_cod_original_formula_sum 'C29 H29 Cl1 N2 P2'
_cod_database_code 4344091

loop_
_symmetry_equiv_pos_as_xyz
x,y,z
-x,-y,-z

loop_
_atom_site_label
_atom_site_type_symbol
_atom_site_fract_x
_atom_site_fract_y
_atom_site_fract_z
_atom_site_U_iso_or_equiv
_atom_site_occupancy
_atom_site_adp_type
_atom_site_refinement_flags_posn
Cl1 Cl 0.58355(3) 0.92734(3) 0.317559(17) 0.0261 1.0000 Uani .
P1 P 0.84331(3) 0.82952(3) 0.292506(15) 0.0164 1.0000 Uani .
P2 P 1.08987(3) 0.68496(3) 0.132792(15) 0.0168 1.0000 Uani .
N1 N 0.89302(11) 0.71597(9) 0.37888(5) 0.0177 1.0000 Uani .
N2 N 0.82248(10) 0.68980(9) 0.25680(5) 0.0166 1.0000 Uani .
C1 C 0.97962(12) 0.75046(11) 0.43418(6) 0.0173 1.0000 Uani .
C2 C 1.14658(13) 0.74840(12) 0.41813(6) 0.0203 1.0000 Uani .
C3 C 1.23657(15) 0.71229(16) 0.34372(7) 0.0315 1.0000 Uani .
C4 C 1.23012(14) 0.77795(12) 0.47353(7) 0.0236 1.0000 Uani .
C5 C 1.15226(14) 0.80818(11) 0.54390(6) 0.0228 1.0000 Uani .
C6 C 1.24562(18) 0.83758(14) 0.60342(8) 0.0330 1.0000 Uani .
C7 C 0.98708(14) 0.80994(12) 0.55806(6) 0.0228 1.0000 Uani .
C8 C 0.89835(13) 0.78109(11) 0.50439(6) 0.0203 1.0000 Uani .
C9 C 0.72057(14) 0.77919(16) 0.52412(7) 0.0313 1.0000 Uani .
C10 C 0.88005(16) 0.56166(12) 0.38844(7) 0.0264 1.0000 Uani .
C11 C 0.78316(14) 0.56488(11) 0.32046(6) 0.0224 1.0000 Uani .
C12 C 0.76135(12) 0.71988(10) 0.18016(6) 0.0166 1.0000 Uani .
C13 C 0.59528(12) 0.74912(12) 0.17142(6) 0.0212 1.0000 Uani .
C14 C 0.53928(13) 0.78540(13) 0.09599(7) 0.0241 1.0000 Uani .
C15 C 0.64891(13) 0.78990(12) 0.02984(6) 0.0226 1.0000 Uani .
C16 C 0.81527(13) 0.75738(11) 0.03865(6) 0.0194 1.0000 Uani .
C17 C 0.87416(12) 0.72200(10) 0.11393(6) 0.0161 1.0000 Uani .
C18 C 1.12909(12) 0.48456(11) 0.17277(6) 0.0195 1.0000 Uani .
C19 C 1.26083(13) 0.42166(13) 0.21979(6) 0.0245 1.0000 Uani .
C20 C 1.30031(15) 0.26978(14) 0.25059(7) 0.0318 1.0000 Uani .
C21 C 1.20909(17) 0.17918(14) 0.23500(8) 0.0343 1.0000 Uani .
C22 C 1.07719(17) 0.24013(13) 0.18919(8) 0.0326 1.0000 Uani .
C23 C 1.03708(14) 0.39238(12) 0.15821(7) 0.0257 1.0000 Uani .
C24 C 1.18616(12) 0.70457(11) 0.03188(6) 0.0170 1.0000 Uani .
C25 C 1.26289(13) 0.58760(11) -0.00152(6) 0.0214 1.0000 Uani .
C26 C 1.33918(15) 0.61498(13) -0.07783(7) 0.0274 1.0000 Uani .
C27 C 1.33858(15) 0.75876(14) -0.12168(7) 0.0281 1.0000 Uani .
C28 C 1.26451(14) 0.87569(12) -0.08860(7) 0.0257 1.0000 Uani .
C29 C 1.19030(13) 0.84889(11) -0.01219(6) 0.0213 1.0000 Uani .
H31 H 1.3508 0.7075 0.3435 0.0490 1.0000 Uiso R
H32 H 1.2241 0.6198 0.3392 0.0486 1.0000 Uiso R
H33 H 1.1963 0.7847 0.2965 0.0480 1.0000 Uiso R
H41 H 1.3459 0.7772 0.4621 0.0291 1.0000 Uiso R
H61 H 1.3319 0.7559 0.6214 0.0527 1.0000 Uiso R
H62 H 1.2968 0.9164 0.5815 0.0523 1.0000 Uiso R
H63 H 1.1769 0.8591 0.6478 0.0537 1.0000 Uiso R
H71 H 0.9313 0.8322 0.6052 0.0289 1.0000 Uiso R
H91 H 0.7045 0.6807 0.5537 0.0489 1.0000 Uiso R
H92 H 0.6637 0.8053 0.4774 0.0474 1.0000 Uiso R
H93 H 0.6698 0.8543 0.5536 0.0492 1.0000 Uiso R
H101 H 0.8263 0.5223 0.4392 0.0319 1.0000 Uiso R
H102 H 0.9893 0.4971 0.3843 0.0338 1.0000 Uiso R
H111 H 0.6661 0.5811 0.3357 0.0276 1.0000 Uiso R
H112 H 0.8145 0.4769 0.3022 0.0271 1.0000 Uiso R
H131 H 0.5230 0.7469 0.2166 0.0262 1.0000 Uiso R
H141 H 0.4240 0.8084 0.0912 0.0293 1.0000 Uiso R
H151 H 0.6114 0.8167 -0.0224 0.0275 1.0000 Uiso R
H161 H 0.8886 0.7585 -0.0062 0.0241 1.0000 Uiso R
H191 H 1.3224 0.4834 0.2303 0.0298 1.0000 Uiso R
H201 H 1.3880 0.2269 0.2826 0.0393 1.0000 Uiso R
H211 H 1.2366 0.0787 0.2559 0.0414 1.0000 Uiso R
H221 H 1.0111 0.1808 0.1780 0.0397 1.0000 Uiso R
H231 H 0.9476 0.4321 0.1267 0.0301 1.0000 Uiso R
H251 H 1.2620 0.4914 0.0263 0.0264 1.0000 Uiso R
H261 H 1.3901 0.5363 -0.0999 0.0339 1.0000 Uiso R
H271 H 1.3921 0.7779 -0.1735 0.0356 1.0000 Uiso R
H281 H 1.2651 0.9754 -0.1177 0.0320 1.0000 Uiso R
H291 H 1.1422 0.9310 0.0104 0.0265 1.0000 Uiso R

loop_
_atom_site_aniso_label
_atom_site_aniso_U_11
_atom_site_aniso_U_22
_atom_site_aniso_U_33
_atom_site_aniso_U_23
_atom_site_aniso_U_13
_atom_site_aniso_U_12
Cl1 0.02296(12) 0.02357(12) 0.03313(14) -0.01236(10) -0.01032(10) 0.00371(9)
P1 0.01976(12) 0.01419(11) 0.01533(11) -0.00060(8) -0.00467(9) -0.00511(9)
P2 0.01611(11) 0.01810(12) 0.01685(12) -0.00565(9) -0.00383(8) -0.00169(9)
N1 0.0217(4) 0.0158(4) 0.0153(4) 0.0001(3) -0.0055(3) -0.0051(3)
N2 0.0199(4) 0.0149(3) 0.0149(4) -0.0020(3) -0.0030(3) -0.0042(3)
C1 0.0195(4) 0.0164(4) 0.0149(4) -0.0013(3) -0.0037(3) -0.0033(3)
C2 0.0203(4) 0.0228(5) 0.0177(4) -0.0042(4) -0.0015(3) -0.0051(4)
C3 0.0231(5) 0.0493(7) 0.0252(5) -0.0157(5) 0.0034(4) -0.0089(5)
C4 0.0225(5) 0.0260(5) 0.0240(5) -0.0045(4) -0.0048(4) -0.0084(4)
C5 0.0325(5) 0.0177(4) 0.0203(5) -0.0030(4) -0.0078(4) -0.0078(4)
C6 0.0466(7) 0.0312(6) 0.0279(6) -0.0071(5) -0.0128(5) -0.0159(5)
C7 0.0310(5) 0.0201(4) 0.0163(4) -0.0043(4) -0.0026(4) -0.0031(4)
C8 0.0217(5) 0.0201(4) 0.0166(4) -0.0017(3) -0.0015(3) -0.0023(4)
C9 0.0220(5) 0.0466(7) 0.0222(5) -0.0059(5) 0.0022(4) -0.0057(5)
C10 0.0400(6) 0.0171(4) 0.0222(5) 0.0030(4) -0.0110(4) -0.0101(4)
C11 0.0309(5) 0.0171(4) 0.0198(5) 0.0000(4) -0.0052(4) -0.0098(4)
C12 0.0182(4) 0.0148(4) 0.0174(4) -0.0041(3) -0.0041(3) -0.0029(3)
C13 0.0176(4) 0.0235(5) 0.0239(5) -0.0067(4) -0.0023(4) -0.0057(4)
C14 0.0185(4) 0.0259(5) 0.0303(5) -0.0082(4) -0.0088(4) -0.0040(4)
C15 0.0241(5) 0.0228(5) 0.0231(5) -0.0066(4) -0.0104(4) -0.0030(4)
C16 0.0217(5) 0.0194(4) 0.0178(4) -0.0059(3) -0.0047(3) -0.0025(4)
C17 0.0169(4) 0.0141(4) 0.0177(4) -0.0045(3) -0.0043(3) -0.0015(3)
C18 0.0186(4) 0.0204(4) 0.0160(4) -0.0028(3) -0.0013(3) 0.0012(3)
C19 0.0199(5) 0.0300(5) 0.0183(4) -0.0041(4) -0.0021(4) 0.0034(4)
C20 0.0277(5) 0.0334(6) 0.0213(5) 0.0012(4) -0.0007(4) 0.0098(5)
C21 0.0389(7) 0.0220(5) 0.0285(6) 0.0024(4) 0.0059(5) 0.0059(5)
C22 0.0382(6) 0.0206(5) 0.0355(6) -0.0037(4) 0.0006(5) -0.0045(5)
C23 0.0269(5) 0.0208(5) 0.0275(5) -0.0036(4) -0.0045(4) -0.0024(4)
C24 0.0151(4) 0.0180(4) 0.0186(4) -0.0048(3) -0.0032(3) -0.0031(3)
C25 0.0237(5) 0.0174(4) 0.0228(5) -0.0054(4) 0.0001(4) -0.0038(4)
C26 0.0290(5) 0.0258(5) 0.0260(5) -0.0100(4) 0.0051(4) -0.0026(4)
C27 0.0265(5) 0.0302(6) 0.0236(5) -0.0029(4) 0.0043(4) -0.0059(4)
C28 0.0252(5) 0.0217(5) 0.0262(5) 0.0006(4) -0.0020(4) -0.0046(4)
C29 0.0212(4) 0.0172(4) 0.0246(5) -0.0042(4) -0.0039(4) -0.0019(3)

loop_
_atom_type_symbol
_atom_type_scat_dispersion_real
_atom_type_scat_dispersion_imag
_atom_type_scat_Cromer_Mann_a1
_atom_type_scat_Cromer_Mann_b1
_atom_type_scat_Cromer_Mann_a2
_atom_type_scat_Cromer_Mann_b2
_atom_type_scat_Cromer_Mann_a3
_atom_type_scat_Cromer_Mann_b3
_atom_type_scat_Cromer_Mann_a4
_atom_type_scat_Cromer_Mann_b4
_atom_type_scat_Cromer_Mann_c
_atom_type_scat_source
C 0.0033 0.0016 2.3100 20.8439 1.0200 10.2075 1.5886 0.5687 0.8650 51.6512 0.2156 'International Tables Vol C 4.2.6.8 and 6.1.1.4'
H 0.0000 0.0000 0.4930 10.5109 0.3229 26.1257 0.1402 3.1424 0.0408 57.7998 0.0030 'International Tables Vol C 4.2.6.8 and 6.1.1.4'
N 0.0061 0.0033 12.2126 0.0057 3.1322 9.8933 2.0125 28.9975 1.1663 0.5826 -11.5290 'International Tables Vol C 4.2.6.8 and 6.1.1.4'
P 0.1023 0.0942 6.4345 1.9067 4.1791 27.1570 1.7800 0.5260 1.4908 68.1645 1.1149 'International Tables Vol C 4.2.6.8 and 6.1.1.4'
Cl 0.1484 0.1585 11.4604 0.0104 7.1964 1.1662 6.2556 18.5194 1.6455 47.7784 -9.5574 'International Tables Vol C 4.2.6.8 and 6.1.1.4'

loop_
_geom_angle_atom_site_label_1
_geom_angle_atom_site_label_2
_geom_angle_atom_site_label_3
_geom_angle
_geom_angle_publ_flag
Cl1 P1 N1 102.67(3) yes
Cl1 P1 N2 100.19(3) yes
N1 P1 N2 91.44(4) yes
C17 P2 C18 100.91(5) yes
C17 P2 C24 101.18(4) yes
C18 P2 C24 102.60(5) yes
P1 N1 C1 123.59(7) yes
P1 N1 C10 115.50(7) yes
C1 N1 C10 119.28(8) yes
P1 N2 C11 112.04(7) yes
P1 N2 C12 119.82(6) yes
C11 N2 C12 119.86(8) yes
N1 C1 C2 119.28(9) yes
N1 C1 C8 119.87(9) yes
C2 C1 C8 120.82(9) yes
C1 C2 C3 121.47(9) yes
C1 C2 C4 118.63(10) yes
C3 C2 C4 119.89(10) yes
C2 C3 H31 111.4 no
C2 C3 H32 111.2 no
H31 C3 H32 107.0 no
C2 C3 H33 111.5 no
H31 C3 H33 108.5 no
H32 C3 H33 107.0 no
C2 C4 C5 121.66(10) yes
C2 C4 H41 118.5 no
C5 C4 H41 119.8 no
C4 C5 C6 120.69(11) yes
C4 C5 C7 118.44(10) yes
C6 C5 C7 120.87(11) yes
C5 C6 H61 111.4 no
C5 C6 H62 111.9 no
H61 C6 H62 104.7 no
C5 C6 H63 111.6 no
H61 C6 H63 109.2 no
H62 C6 H63 107.6 no
C5 C7 C8 121.97(10) yes
C5 C7 H71 119.7 no
C8 C7 H71 118.3 no
C1 C8 C7 118.48(10) yes
C1 C8 C9 121.78(10) yes
C7 C8 C9 119.71(10) yes
C8 C9 H91 111.0 no
C8 C9 H92 111.3 no
H91 C9 H92 107.2 no
C8 C9 H93 110.1 no
H91 C9 H93 111.6 no
H92 C9 H93 105.4 no
N1 C10 C11 105.37(8) yes
N1 C10 H101 111.9 no
C11 C10 H101 111.0 no
N1 C10 H102 111.2 no
C11 C10 H102 109.6 no
H101 C10 H102 107.9 no
C10 C11 N2 104.08(8) yes
C10 C11 H111 111.3 no
N2 C11 H111 110.5 no
C10 C11 H112 112.6 no
N2 C11 H112 109.3 no
H111 C11 H112 108.9 no
N2 C12 C13 121.14(9) yes
N2 C12 C17 117.98(8) yes
C13 C12 C17 120.87(9) yes
C12 C13 C14 119.84(10) yes
C12 C13 H131 119.0 no
C14 C13 H131 121.2 no
C13 C14 C15 120.04(10) yes
C13 C14 H141 118.4 no
C15 C14 H141 121.5 no
C14 C15 C16 120.16(10) yes
C14 C15 H151 120.6 no
C16 C15 H151 119.2 no
C15 C16 C17 120.73(10) yes
C15 C16 H161 119.7 no
C17 C16 H161 119.6 no
P2 C17 C12 116.85(7) yes
P2 C17 C16 124.76(8) yes
C12 C17 C16 118.34(9) yes
P2 C18 C19 117.30(9) yes
P2 C18 C23 123.99(8) yes
C19 C18 C23 118.70(10) yes
C18 C19 C20 120.49(12) yes
C18 C19 H191 119.0 no
C20 C19 H191 120.5 no
C19 C20 C21 120.28(11) yes
C19 C20 H201 120.9 no
C21 C20 H201 118.8 no
C20 C21 C22 119.85(11) yes
C20 C21 H211 119.3 no
C22 C21 H211 120.8 no
C21 C22 C23 120.08(12) yes
C21 C22 H221 121.9 no
C23 C22 H221 118.1 no
C22 C23 C18 120.59(11) yes
C22 C23 H231 119.1 no
C18 C23 H231 120.3 no
P2 C24 C25 124.94(8) yes
P2 C24 C29 116.16(8) yes
C25 C24 C29 118.77(9) yes
C24 C25 C26 120.21(10) yes
C24 C25 H251 120.5 no
C26 C25 H251 119.3 no
C25 C26 C27 120.40(10) yes
C25 C26 H261 119.8 no
C27 C26 H261 119.8 no
C26 C27 C28 119.80(11) yes
C26 C27 H271 120.7 no
C28 C27 H271 119.5 no
C27 C28 C29 120.00(10) yes
C27 C28 H281 120.7 no
C29 C28 H281 119.3 no
C24 C29 C28 120.78(10) yes
C24 C29 H291 120.3 no
C28 C29 H291 119.0 no

loop_
_geom_bond_atom_site_label_1
_geom_bond_atom_site_label_2
_geom_bond_distance
_geom_bond_publ_flag
Cl1 P1 2.2222(4) yes
P1 N1 1.6520(9) yes
P1 N2 1.6769(9) yes
P2 C17 1.8351(10) yes
P2 C18 1.8324(11) yes
P2 C24 1.8281(10) yes
N1 C1 1.4329(12) yes
N1 C10 1.4754(13) yes
N2 C11 1.4716(13) yes
N2 C12 1.4346(12) yes
C1 C2 1.4016(14) yes
C1 C8 1.3979(14) yes
C2 C3 1.5042(15) yes
C2 C4 1.3929(14) yes
C3 H31 0.957 no
C3 H32 0.944 no
C3 H33 0.970 no
C4 C5 1.3897(16) yes
C4 H41 0.973 no
C5 C6 1.5051(15) yes
C5 C7 1.3852(16) yes
C6 H61 0.956 no
C6 H62 0.927 no
C6 H63 0.947 no
C7 C8 1.3939(15) yes
C7 H71 0.947 no
C8 C9 1.5030(15) yes
C9 H91 0.980 no
C9 H92 0.949 no
C9 H93 0.986 no
C10 C11 1.5213(15) yes
C10 H101 0.966 no
C10 H102 0.995 no
C11 H111 0.980 no
C11 H112 0.953 no
C12 C13 1.3898(14) yes
C12 C17 1.4025(14) yes
C13 C14 1.3902(15) yes
C13 H131 0.934 no
C14 C15 1.3850(16) yes
C14 H141 0.959 no
C15 C16 1.3910(14) yes
C15 H151 0.957 no
C16 C17 1.3986(13) yes
C16 H161 0.935 no
C18 C19 1.3971(14) yes
C18 C23 1.3945(16) yes
C19 C20 1.3916(17) yes
C19 H191 0.939 no
C20 C21 1.385(2) yes
C20 H201 0.938 no
C21 C22 1.384(2) yes
C21 H211 0.922 no
C22 C23 1.3955(16) yes
C22 H221 0.954 no
C23 H231 0.942 no
C24 C25 1.3956(14) yes
C24 C29 1.4012(14) yes
C25 C26 1.3922(15) yes
C25 H251 0.923 no
C26 C27 1.3891(17) yes
C26 H261 0.933 no
C27 C28 1.3872(17) yes
C27 H271 0.951 no
C28 C29 1.3869(15) yes
C28 H281 0.958 no
C29 H291 0.961 no
